data_4115467
loop_
_publ_author_name
'Atsushi Kawachi'
'Hirofumi Maeda'
'Hiroshi Nakamura'
'Noriyuki Doi'
'Kohei Tamao'

_publ_contact_author_email kawachi@scl.kyoto-u.ac.jp
_publ_contact_author_fax +81-774-38-3186
_publ_contact_author_name 'Atsushi Kawachi'
_publ_contact_author_phone +81-774-38-3182
_publ_section_title
;
 Chirality Transfer during the [2,3]-sila-Wittig Rearrangement and
 Cyclopropanation Reaction of Optically Active
 [(sec-Allyloxy)silyl]lithiums
;
_journal_name_full 'Journal of the American Chemical Society'
_journal_page_first 3143
_journal_page_last 3144
_journal_paper_doi 10.1021/ja003749i
_journal_volume 123
_journal_year 2001
_chemical_formula_moiety 'C38 H41 F3 O3 Si '
_chemical_formula_sum 'C38 H41 F3 O3 Si'
_chemical_formula_weight 630.82
_space_group_IT_number 4
_symmetry_cell_setting monoclinic
_symmetry_Int_Tables_number 4
_symmetry_space_group_name_Hall 'P 2yb'
_symmetry_space_group_name_H-M 'P 1 21 1'
_audit_creation_date 'Sun Oct  1 20:17:28 2000'
_audit_creation_method 'from TEXRAY.INF file'
_cell_angle_alpha 90
_cell_angle_beta 109.627(2)
_cell_angle_gamma 90
_cell_formula_units_Z 2
_cell_length_a 9.0758(2)
_cell_length_b 20.0931(5)
_cell_length_c 9.8574(2)
_cell_measurement_reflns_used 0
_cell_measurement_temperature 173.2
_cell_measurement_theta_max 0.0
_cell_measurement_theta_min 0.0
_cell_volume 1693.16(7)
_computing_cell_refinement 'MSC/AFC Diffractometer Control'
_computing_data_collection 'MSC/AFC Diffractometer Control'
_computing_data_reduction teXsan
_computing_publication_material teXsan
_computing_structure_refinement teXsan
_diffrn_ambient_temperature 173.2
_diffrn_detector_area_resol_mean 0.010000
_diffrn_measurement_device_type 'Rigaku RAXIS-IV'
_diffrn_radiation_detector 'Imaging Plate'
_diffrn_radiation_monochromator filter
_diffrn_radiation_source 'Rigaku rotating anode'
_diffrn_radiation_type 'Mo K\a'
_diffrn_radiation_wavelength 0.7107
_diffrn_reflns_av_R_equivalents 0.000
_diffrn_reflns_av_sigmaI/netI 0.030
_diffrn_reflns_limit_h_max 11
_diffrn_reflns_limit_h_min 0
_diffrn_reflns_limit_k_max 26
_diffrn_reflns_limit_k_min 0
_diffrn_reflns_limit_l_max 11
_diffrn_reflns_limit_l_min -12
_diffrn_reflns_number 3758
_diffrn_reflns_reduction_process 'Lp corrections applied'
_diffrn_reflns_theta_max 0.00
_diffrn_reflns_theta_min 0.00
_exptl_absorpt_coefficient_mu 0.121
_exptl_absorpt_correction_type none
_exptl_crystal_colour colorless
_exptl_crystal_density_diffrn 1.237
_exptl_crystal_description unknown
_exptl_crystal_F_000 668.00
_exptl_crystal_size_max 0.650
_exptl_crystal_size_mid 0.150
_exptl_crystal_size_min 0.150
_refine_diff_density_max 0.32
_refine_diff_density_min -0.45
_refine_ls_extinction_coef 0.41(2)
_refine_ls_extinction_method 'Zachariasen(1967) type 2 gaussian isotropic'
_refine_ls_goodness_of_fit_ref 0.976
_refine_ls_hydrogen_treatment noref
_refine_ls_matrix_type full
_refine_ls_number_constraints 0
_refine_ls_number_parameters 406
_refine_ls_number_reflns 3451
_refine_ls_number_restraints 0
_refine_ls_R_factor_all 0.0514
_refine_ls_R_factor_gt 0.0514
_refine_ls_shift/su_max 0.0000
_refine_ls_shift/su_mean 0.0000
_refine_ls_structure_factor_coef F
_refine_ls_weighting_details 'w = 1/[\s^2^(Fo) + 0.00490|Fo|^2^]'
_refine_ls_weighting_scheme calc
_refine_ls_wR_factor_gt 0.0723
_refine_ls_wR_factor_ref 0.0720
_reflns_number_gt 3451
_reflns_number_total 3758
_reflns_threshold_expression >2.0sigma(I)
_cod_data_source_file ja003749i.cif
_cod_data_source_block abcp
_cod_original_cell_volume 1693.1700
_cod_original_sg_symbol_H-M 'P 21 '
_cod_original_formula_sum 'C38 H41 F3 O3 Si '
_cod_database_code 4115467

loop_
_symmetry_equiv_pos_as_xyz
x,y,z
-x,1/2+y,-z

loop_
_atom_site_label
_atom_site_type_symbol
_atom_site_fract_x
_atom_site_fract_y
_atom_site_fract_z
_atom_site_U_iso_or_equiv
_atom_site_adp_type
_atom_site_occupancy
_atom_site_calc_flag
Si(1) Si 0.85484(8) 0.2474 0.73646(8) 0.0195(2) Uani 1.00 d
F(1) F 0.6433(3) 0.0789(2) 0.2695(3) 0.0577(8) Uani 1.00 d
F(2) F 0.4770(3) 0.1409(2) 0.1155(2) 0.0684(9) Uani 1.00 d
F(3) F 0.7203(3) 0.1684(2) 0.1939(3) 0.0651(9) Uani 1.00 d
O(1) O 0.7110(2) 0.2378(1) 0.5717(2) 0.0243(5) Uani 1.00 d
O(2) O 0.8417(3) 0.1580(2) 0.4986(3) 0.0357(6) Uani 1.00 d
O(3) O 0.5051(3) 0.2441(2) 0.2985(3) 0.0399(6) Uani 1.00 d
C(1) C 1.0298(3) 0.2786(2) 0.6993(3) 0.0242(7) Uani 1.00 d
C(2) C 1.0376(3) 0.3524(2) 0.6678(4) 0.0266(7) Uani 1.00 d
C(3) C 1.1459(3) 0.3236(2) 0.8066(3) 0.0274(7) Uani 1.00 d
C(4) C 1.0935(3) 0.3791(2) 0.5524(4) 0.0294(7) Uani 1.00 d
C(5) C 1.0765(5) 0.4466(2) 0.5221(5) 0.043(1) Uani 1.00 d
C(6) C 1.1286(6) 0.4749(2) 0.4184(6) 0.055(1) Uani 1.00 d
C(7) C 1.2012(5) 0.4364(3) 0.3444(4) 0.049(1) Uani 1.00 d
C(8) C 1.2203(4) 0.3700(3) 0.3730(4) 0.0425(10) Uani 1.00 d
C(9) C 1.1662(4) 0.3402(2) 0.4743(4) 0.0332(8) Uani 1.00 d
C(10) C 1.3189(4) 0.3168(2) 0.8361(4) 0.0373(9) Uani 1.00 d
C(11) C 0.8611(3) 0.1640(2) 0.8245(3) 0.0215(6) Uani 1.00 d
C(12) C 0.7259(4) 0.1423(2) 0.8511(3) 0.0257(7) Uani 1.00 d
C(13) C 0.7290(4) 0.0818(2) 0.9227(4) 0.0316(8) Uani 1.00 d
C(14) C 0.8613(5) 0.0431(2) 0.9719(4) 0.0387(9) Uani 1.00 d
C(15) C 0.9953(5) 0.0646(2) 0.9451(4) 0.0362(9) Uani 1.00 d
C(16) C 0.9969(4) 0.1234(2) 0.8709(3) 0.0293(8) Uani 1.00 d
C(17) C 0.5784(4) 0.1827(2) 0.8132(4) 0.0311(8) Uani 1.00 d
C(18) C 0.8648(8) -0.0206(3) 1.0541(6) 0.064(2) Uani 1.00 d
C(19) C 1.1458(4) 0.1415(2) 0.8448(5) 0.0409(10) Uani 1.00 d
C(20) C 0.7919(3) 0.3156(2) 0.8370(3) 0.0235(7) Uani 1.00 d
C(21) C 0.8567(3) 0.3162(2) 0.9897(3) 0.0269(7) Uani 1.00 d
C(22) C 0.8154(4) 0.3667(2) 1.0673(4) 0.0358(9) Uani 1.00 d
C(23) C 0.7094(5) 0.4150(2) 1.0017(5) 0.0394(10) Uani 1.00 d
C(24) C 0.6494(4) 0.4164(2) 0.8531(5) 0.0404(9) Uani 1.00 d
C(25) C 0.6875(3) 0.3675(2) 0.7690(4) 0.0302(7) Uani 1.00 d
C(26) C 0.9723(4) 0.2651(2) 1.0759(3) 0.0346(8) Uani 1.00 d
C(27) C 0.6576(6) 0.4659(2) 1.0918(7) 0.060(1) Uani 1.00 d
C(28) C 0.6138(4) 0.3732(2) 0.6078(5) 0.0432(9) Uani 1.00 d
C(29) C 0.7254(3) 0.1911(2) 0.4810(3) 0.0250(7) Uani 1.00 d
C(30) C 0.5713(4) 0.1826(2) 0.3532(3) 0.0304(8) Uani 1.00 d
C(31) C 0.4533(4) 0.1452(2) 0.4044(3) 0.0303(8) Uani 1.00 d
C(32) C 0.5014(5) 0.0910(2) 0.4971(4) 0.0430(10) Uani 1.00 d
C(33) C 0.3927(7) 0.0592(3) 0.5454(5) 0.058(1) Uani 1.00 d
C(34) C 0.2396(8) 0.0795(3) 0.5014(7) 0.071(2) Uani 1.00 d
C(35) C 0.1929(6) 0.1333(4) 0.4094(8) 0.075(2) Uani 1.00 d
C(36) C 0.2980(5) 0.1656(3) 0.3601(5) 0.053(1) Uani 1.00 d
C(37) C 0.6051(5) 0.1416(3) 0.2341(4) 0.046(1) Uani 1.00 d
C(38) C 0.6001(6) 0.2917(3) 0.2571(5) 0.061(1) Uani 1.00 d
H(1) H 1.0726 0.2494 0.6465 0.0291 Uiso 1.00 calc
H(2) H 0.9539 0.3774 0.6798 0.0320 Uiso 1.00 calc
H(3) H 1.1185 0.3342 0.8890 0.0329 Uiso 1.00 calc
H(4) H 1.0281 0.4740 0.5736 0.0515 Uiso 1.00 calc
H(5) H 1.1141 0.5211 0.3983 0.0661 Uiso 1.00 calc
H(6) H 1.2378 0.4559 0.2739 0.0586 Uiso 1.00 calc
H(7) H 1.2718 0.3436 0.3226 0.0511 Uiso 1.00 calc
H(8) H 1.1782 0.2936 0.4908 0.0398 Uiso 1.00 calc
H(9) H 1.3367 0.3015 0.7517 0.0447 Uiso 1.00 calc
H(10) H 1.3679 0.3588 0.8633 0.0447 Uiso 1.00 calc
H(11) H 1.3614 0.2858 0.9119 0.0447 Uiso 1.00 calc
H(12) H 0.6364 0.0670 0.9378 0.0379 Uiso 1.00 calc
H(13) H 1.0877 0.0385 0.9785 0.0434 Uiso 1.00 calc
H(14) H 0.5931 0.2187 0.8790 0.0373 Uiso 1.00 calc
H(15) H 0.4951 0.1554 0.8187 0.0373 Uiso 1.00 calc
H(16) H 0.5537 0.1996 0.7182 0.0373 Uiso 1.00 calc
H(17) H 0.8160 -0.0551 0.9886 0.0772 Uiso 1.00 calc
H(18) H 0.8105 -0.0143 1.1204 0.0772 Uiso 1.00 calc
H(19) H 0.9703 -0.0325 1.1051 0.0772 Uiso 1.00 calc
H(20) H 1.2291 0.1436 0.9342 0.0490 Uiso 1.00 calc
H(21) H 1.1338 0.1836 0.7985 0.0490 Uiso 1.00 calc
H(22) H 1.1687 0.1088 0.7852 0.0490 Uiso 1.00 calc
H(23) H 0.8625 0.3675 1.1692 0.0430 Uiso 1.00 calc
H(24) H 0.5805 0.4514 0.8067 0.0485 Uiso 1.00 calc
H(25) H 0.9193 0.2245 1.0775 0.0415 Uiso 1.00 calc
H(26) H 1.0202 0.2808 1.1716 0.0415 Uiso 1.00 calc
H(27) H 1.0501 0.2579 1.0328 0.0415 Uiso 1.00 calc
H(28) H 0.6184 0.4433 1.1573 0.0720 Uiso 1.00 calc
H(29) H 0.7444 0.4927 1.1441 0.0720 Uiso 1.00 calc
H(30) H 0.5778 0.4934 1.0302 0.0720 Uiso 1.00 calc
H(31) H 0.5210 0.3472 0.5763 0.0519 Uiso 1.00 calc
H(32) H 0.6851 0.3575 0.5631 0.0519 Uiso 1.00 calc
H(33) H 0.5890 0.4184 0.5823 0.0519 Uiso 1.00 calc
H(34) H 0.6068 0.0760 0.5266 0.0516 Uiso 1.00 calc
H(35) H 0.4249 0.0228 0.6101 0.0697 Uiso 1.00 calc
H(36) H 0.1659 0.0567 0.5339 0.0855 Uiso 1.00 calc
H(37) H 0.0874 0.1480 0.3803 0.0895 Uiso 1.00 calc
H(38) H 0.2646 0.2019 0.2954 0.0631 Uiso 1.00 calc
H(39) H 0.6338 0.2731 0.1838 0.0728 Uiso 1.00 calc
H(40) H 0.5406 0.3307 0.2217 0.0728 Uiso 1.00 calc
H(41) H 0.6886 0.3026 0.3382 0.0728 Uiso 1.00 calc

loop_
_atom_site_aniso_label
_atom_site_aniso_U_11
_atom_site_aniso_U_22
_atom_site_aniso_U_33
_atom_site_aniso_U_12
_atom_site_aniso_U_13
_atom_site_aniso_U_23
Si(1) 0.0185(3) 0.0172(4) 0.0215(3) 0.0000(3) 0.0048(2) -0.0003(3)
F(1) 0.066(2) 0.063(2) 0.047(1) -0.004(1) 0.022(1) -0.027(1)
F(2) 0.055(2) 0.120(3) 0.022(1) -0.016(2) 0.0015(10) -0.022(1)
F(3) 0.061(2) 0.110(3) 0.036(1) -0.021(2) 0.031(1) -0.014(1)
O(1) 0.0242(9) 0.026(1) 0.0216(9) -0.0023(8) 0.0057(7) -0.0005(8)
O(2) 0.028(1) 0.042(1) 0.035(1) 0.0036(9) 0.0080(9) -0.010(1)
O(3) 0.034(1) 0.046(1) 0.032(1) -0.005(1) 0.0017(9) 0.011(1)
C(1) 0.023(1) 0.019(1) 0.029(1) -0.0003(10) 0.007(1) -0.001(1)
C(2) 0.025(1) 0.019(1) 0.036(2) -0.003(1) 0.010(1) -0.001(1)
C(3) 0.024(1) 0.025(2) 0.031(1) -0.004(1) 0.007(1) -0.002(1)
C(4) 0.024(1) 0.027(2) 0.034(1) -0.002(1) 0.006(1) 0.004(1)
C(5) 0.040(2) 0.033(2) 0.054(2) 0.002(1) 0.014(2) 0.013(2)
C(6) 0.066(3) 0.038(2) 0.057(3) -0.008(2) 0.014(2) 0.021(2)
C(7) 0.042(2) 0.062(3) 0.038(2) -0.015(2) 0.009(2) 0.018(2)
C(8) 0.036(2) 0.059(3) 0.032(2) -0.011(2) 0.010(1) -0.001(2)
C(9) 0.031(2) 0.035(2) 0.032(2) -0.005(1) 0.009(1) 0.000(1)
C(10) 0.023(1) 0.043(2) 0.040(2) -0.006(1) 0.003(1) -0.001(2)
C(11) 0.028(1) 0.018(1) 0.017(1) 0.000(1) 0.0060(9) -0.0030(10)
C(12) 0.035(2) 0.021(1) 0.024(1) -0.004(1) 0.013(1) -0.003(1)
C(13) 0.048(2) 0.023(2) 0.030(1) -0.006(1) 0.022(1) -0.002(1)
C(14) 0.064(2) 0.025(2) 0.034(2) 0.004(2) 0.025(2) 0.005(1)
C(15) 0.050(2) 0.025(2) 0.032(2) 0.013(1) 0.012(1) 0.004(1)
C(16) 0.035(2) 0.023(2) 0.028(1) 0.002(1) 0.009(1) -0.001(1)
C(17) 0.030(1) 0.032(2) 0.034(2) -0.003(1) 0.016(1) 0.000(1)
C(18) 0.106(4) 0.035(2) 0.065(3) 0.013(2) 0.047(3) 0.024(2)
C(19) 0.031(2) 0.031(2) 0.060(2) 0.011(1) 0.013(2) 0.010(2)
C(20) 0.025(1) 0.017(1) 0.029(1) -0.002(1) 0.010(1) -0.004(1)
C(21) 0.025(1) 0.025(2) 0.032(1) -0.005(1) 0.011(1) -0.007(1)
C(22) 0.040(2) 0.031(2) 0.045(2) -0.014(1) 0.025(1) -0.013(1)
C(23) 0.039(2) 0.026(2) 0.064(2) -0.009(1) 0.031(2) -0.014(2)
C(24) 0.031(1) 0.020(1) 0.076(3) 0.003(1) 0.025(2) -0.003(2)
C(25) 0.023(1) 0.020(1) 0.047(2) 0.001(1) 0.011(1) 0.000(1)
C(26) 0.040(2) 0.035(2) 0.025(1) 0.000(1) 0.006(1) -0.005(1)
C(27) 0.066(3) 0.034(2) 0.104(4) -0.008(2) 0.059(3) -0.023(2)
C(28) 0.035(2) 0.030(2) 0.054(2) 0.009(1) 0.001(2) 0.010(2)
C(29) 0.025(1) 0.031(2) 0.020(1) -0.005(1) 0.0079(10) -0.001(1)
C(30) 0.030(1) 0.038(2) 0.021(1) -0.006(1) 0.006(1) -0.001(1)
C(31) 0.027(1) 0.034(2) 0.029(1) -0.009(1) 0.008(1) -0.009(1)
C(32) 0.051(2) 0.040(2) 0.039(2) -0.015(2) 0.016(2) -0.005(2)
C(33) 0.079(3) 0.051(3) 0.051(2) -0.029(2) 0.031(2) -0.007(2)
C(34) 0.081(4) 0.073(4) 0.076(3) -0.050(3) 0.048(3) -0.027(3)
C(35) 0.042(2) 0.088(4) 0.104(5) -0.021(3) 0.036(3) -0.026(4)
C(36) 0.033(2) 0.060(3) 0.061(3) -0.008(2) 0.011(2) -0.003(2)
C(37) 0.040(2) 0.074(3) 0.025(2) -0.014(2) 0.012(1) -0.015(2)
C(38) 0.066(3) 0.064(3) 0.044(2) -0.017(2) 0.008(2) 0.028(2)

loop_
_atom_type_symbol
_atom_type_description
_atom_type_scat_dispersion_real
_atom_type_scat_dispersion_imag
_atom_type_scat_source
C C 0.003 0.002
;International Tables for Crystallography
(1992, Vol. C, Tables 4.2.6.8 and 6.1.1.1)
;
H H 0.000 0.000
;International Tables for Crystallography
(1992, Vol. C, Table 6.1.1.2)
;
F F 0.017 0.010
;International Tables for Crystallography
(1992, Vol. C, Tables 4.2.6.8 and 6.1.1.1)
;
O O 0.011 0.006
;International Tables for Crystallography
(1992, Vol. C, Tables 4.2.6.8 and 6.1.1.1)
;
Si Si 0.082 0.070
;International Tables for Crystallography
(1992, Vol. C, Tables 4.2.6.8 and 6.1.1.1)
;

loop_
_geom_angle_atom_site_label_1
_geom_angle_atom_site_label_2
_geom_angle_atom_site_label_3
_geom_angle
_geom_angle_site_symmetry_1
_geom_angle_site_symmetry_2
_geom_angle_site_symmetry_3
_geom_angle_publ_flag
O(1) Si(1) C(1) 106.3(1) 1_555 1_555 1_555 yes
O(1) Si(1) C(11) 103.4(1) 1_555 1_555 1_555 yes
O(1) Si(1) C(20) 108.0(1) 1_555 1_555 1_555 yes
C(1) Si(1) C(11) 119.8(1) 1_555 1_555 1_555 yes
C(1) Si(1) C(20) 106.8(1) 1_555 1_555 1_555 yes
C(11) Si(1) C(20) 111.9(1) 1_555 1_555 1_555 yes
Si(1) O(1) C(29) 119.9(2) 1_555 1_555 1_555 yes
C(30) O(3) C(38) 118.5(3) 1_555 1_555 1_555 yes
Si(1) C(1) C(2) 118.1(2) 1_555 1_555 1_555 yes
Si(1) C(1) C(3) 120.3(2) 1_555 1_555 1_555 yes
Si(1) C(1) H(1) 115.8(2) 1_555 1_555 1_555 no
C(2) C(1) C(3) 59.5(2) 1_555 1_555 1_555 yes
C(2) C(1) H(1) 115.8(3) 1_555 1_555 1_555 no
C(3) C(1) H(1) 115.8(3) 1_555 1_555 1_555 no
C(1) C(2) C(3) 60.0(2) 1_555 1_555 1_555 yes
C(1) C(2) C(4) 123.8(3) 1_555 1_555 1_555 yes
C(1) C(2) H(2) 113.3(3) 1_555 1_555 1_555 no
C(3) C(2) C(4) 123.0(3) 1_555 1_555 1_555 yes
C(3) C(2) H(2) 113.3(3) 1_555 1_555 1_555 no
C(4) C(2) H(2) 113.3(3) 1_555 1_555 1_555 no
C(1) C(3) C(2) 60.5(2) 1_555 1_555 1_555 yes
C(1) C(3) C(10) 121.1(3) 1_555 1_555 1_555 yes
C(1) C(3) H(3) 114.3(3) 1_555 1_555 1_555 no
C(2) C(3) C(10) 122.0(3) 1_555 1_555 1_555 yes
C(2) C(3) H(3) 114.3(3) 1_555 1_555 1_555 no
C(10) C(3) H(3) 114.3(3) 1_555 1_555 1_555 no
C(2) C(4) C(5) 118.2(3) 1_555 1_555 1_555 yes
C(2) C(4) C(9) 124.1(3) 1_555 1_555 1_555 yes
C(5) C(4) C(9) 117.7(3) 1_555 1_555 1_555 yes
C(4) C(5) C(6) 121.3(4) 1_555 1_555 1_555 yes
C(4) C(5) H(4) 119.3(4) 1_555 1_555 1_555 no
C(6) C(5) H(4) 119.3(4) 1_555 1_555 1_555 no
C(5) C(6) C(7) 120.3(4) 1_555 1_555 1_555 yes
C(5) C(6) H(5) 119.9(6) 1_555 1_555 1_555 no
C(7) C(6) H(5) 119.9(5) 1_555 1_555 1_555 no
C(6) C(7) C(8) 119.5(4) 1_555 1_555 1_555 yes
C(6) C(7) H(6) 120.3(5) 1_555 1_555 1_555 no
C(8) C(7) H(6) 120.3(5) 1_555 1_555 1_555 no
C(7) C(8) C(9) 121.4(4) 1_555 1_555 1_555 yes
C(7) C(8) H(7) 119.3(4) 1_555 1_555 1_555 no
C(9) C(8) H(7) 119.3(5) 1_555 1_555 1_555 no
C(4) C(9) C(8) 119.9(4) 1_555 1_555 1_555 yes
C(4) C(9) H(8) 120.1(3) 1_555 1_555 1_555 no
C(8) C(9) H(8) 120.1(4) 1_555 1_555 1_555 no
C(3) C(10) H(9) 109.5(3) 1_555 1_555 1_555 no
C(3) C(10) H(10) 109.5(3) 1_555 1_555 1_555 no
C(3) C(10) H(11) 109.5(3) 1_555 1_555 1_555 no
H(9) C(10) H(10) 109.5(4) 1_555 1_555 1_555 no
H(9) C(10) H(11) 109.5(4) 1_555 1_555 1_555 no
H(10) C(10) H(11) 109.5(3) 1_555 1_555 1_555 no
Si(1) C(11) C(12) 118.0(2) 1_555 1_555 1_555 yes
Si(1) C(11) C(16) 123.4(2) 1_555 1_555 1_555 yes
C(12) C(11) C(16) 118.5(3) 1_555 1_555 1_555 yes
C(11) C(12) C(13) 119.5(3) 1_555 1_555 1_555 yes
C(11) C(12) C(17) 123.1(3) 1_555 1_555 1_555 yes
C(13) C(12) C(17) 117.4(3) 1_555 1_555 1_555 yes
C(12) C(13) C(14) 122.4(3) 1_555 1_555 1_555 yes
C(12) C(13) H(12) 118.8(4) 1_555 1_555 1_555 no
C(14) C(13) H(12) 118.8(3) 1_555 1_555 1_555 no
C(13) C(14) C(15) 118.1(3) 1_555 1_555 1_555 yes
C(13) C(14) C(18) 121.9(4) 1_555 1_555 1_555 yes
C(15) C(14) C(18) 120.0(4) 1_555 1_555 1_555 yes
C(14) C(15) C(16) 121.7(3) 1_555 1_555 1_555 yes
C(14) C(15) H(13) 119.1(4) 1_555 1_555 1_555 no
C(16) C(15) H(13) 119.1(4) 1_555 1_555 1_555 no
C(11) C(16) C(15) 119.8(3) 1_555 1_555 1_555 yes
C(11) C(16) C(19) 122.6(3) 1_555 1_555 1_555 yes
C(15) C(16) C(19) 117.7(3) 1_555 1_555 1_555 yes
C(12) C(17) H(14) 109.5(3) 1_555 1_555 1_555 no
C(12) C(17) H(15) 109.5(3) 1_555 1_555 1_555 no
C(12) C(17) H(16) 109.5(3) 1_555 1_555 1_555 no
H(14) C(17) H(15) 109.5(3) 1_555 1_555 1_555 no
H(14) C(17) H(16) 109.5(4) 1_555 1_555 1_555 no
H(15) C(17) H(16) 109.5(3) 1_555 1_555 1_555 no
C(14) C(18) H(17) 109.5(5) 1_555 1_555 1_555 no
C(14) C(18) H(18) 109.5(4) 1_555 1_555 1_555 no
C(14) C(18) H(19) 109.5(5) 1_555 1_555 1_555 no
H(17) C(18) H(18) 109.5(6) 1_555 1_555 1_555 no
H(17) C(18) H(19) 109.5(5) 1_555 1_555 1_555 no
H(18) C(18) H(19) 109.5(6) 1_555 1_555 1_555 no
C(16) C(19) H(20) 109.5(4) 1_555 1_555 1_555 no
C(16) C(19) H(21) 109.5(3) 1_555 1_555 1_555 no
C(16) C(19) H(22) 109.5(4) 1_555 1_555 1_555 no
H(20) C(19) H(21) 109.5(4) 1_555 1_555 1_555 no
H(20) C(19) H(22) 109.5(3) 1_555 1_555 1_555 no
H(21) C(19) H(22) 109.5(4) 1_555 1_555 1_555 no
Si(1) C(20) C(21) 118.1(2) 1_555 1_555 1_555 yes
Si(1) C(20) C(25) 123.9(2) 1_555 1_555 1_555 yes
C(21) C(20) C(25) 118.0(3) 1_555 1_555 1_555 yes
C(20) C(21) C(22) 119.7(3) 1_555 1_555 1_555 yes
C(20) C(21) C(26) 123.6(3) 1_555 1_555 1_555 yes
C(22) C(21) C(26) 116.7(3) 1_555 1_555 1_555 yes
C(21) C(22) C(23) 122.2(4) 1_555 1_555 1_555 yes
C(21) C(22) H(23) 118.9(4) 1_555 1_555 1_555 no
C(23) C(22) H(23) 118.9(4) 1_555 1_555 1_555 no
C(22) C(23) C(24) 118.7(3) 1_555 1_555 1_555 yes
C(22) C(23) C(27) 120.3(4) 1_555 1_555 1_555 yes
C(24) C(23) C(27) 121.0(4) 1_555 1_555 1_555 yes
C(23) C(24) C(25) 121.7(3) 1_555 1_555 1_555 yes
C(23) C(24) H(24) 119.2(4) 1_555 1_555 1_555 no
C(25) C(24) H(24) 119.2(4) 1_555 1_555 1_555 no
C(20) C(25) C(24) 119.6(3) 1_555 1_555 1_555 yes
C(20) C(25) C(28) 123.0(3) 1_555 1_555 1_555 yes
C(24) C(25) C(28) 117.4(3) 1_555 1_555 1_555 yes
C(21) C(26) H(25) 109.5(3) 1_555 1_555 1_555 no
C(21) C(26) H(26) 109.5(3) 1_555 1_555 1_555 no
C(21) C(26) H(27) 109.5(3) 1_555 1_555 1_555 no
H(25) C(26) H(26) 109.5(3) 1_555 1_555 1_555 no
H(25) C(26) H(27) 109.5(4) 1_555 1_555 1_555 no
H(26) C(26) H(27) 109.5(4) 1_555 1_555 1_555 no
C(23) C(27) H(28) 109.5(4) 1_555 1_555 1_555 no
C(23) C(27) H(29) 109.5(4) 1_555 1_555 1_555 no
C(23) C(27) H(30) 109.5(5) 1_555 1_555 1_555 no
H(28) C(27) H(29) 109.5(6) 1_555 1_555 1_555 no
H(28) C(27) H(30) 109.5(5) 1_555 1_555 1_555 no
H(29) C(27) H(30) 109.5(5) 1_555 1_555 1_555 no
C(25) C(28) H(31) 109.5(4) 1_555 1_555 1_555 no
C(25) C(28) H(32) 109.5(3) 1_555 1_555 1_555 no
C(25) C(28) H(33) 109.5(4) 1_555 1_555 1_555 no
H(31) C(28) H(32) 109.5(4) 1_555 1_555 1_555 no
H(31) C(28) H(33) 109.5(3) 1_555 1_555 1_555 no
H(32) C(28) H(33) 109.5(4) 1_555 1_555 1_555 no
O(1) C(29) O(2) 124.6(3) 1_555 1_555 1_555 yes
O(1) C(29) C(30) 111.0(3) 1_555 1_555 1_555 yes
O(2) C(29) C(30) 124.3(3) 1_555 1_555 1_555 yes
O(3) C(30) C(29) 111.7(3) 1_555 1_555 1_555 yes
O(3) C(30) C(31) 107.7(3) 1_555 1_555 1_555 yes
O(3) C(30) C(37) 110.3(3) 1_555 1_555 1_555 yes
C(29) C(30) C(31) 109.2(2) 1_555 1_555 1_555 yes
C(29) C(30) C(37) 108.8(3) 1_555 1_555 1_555 yes
C(31) C(30) C(37) 109.3(3) 1_555 1_555 1_555 yes
C(30) C(31) C(32) 120.1(3) 1_555 1_555 1_555 yes
C(30) C(31) C(36) 120.1(4) 1_555 1_555 1_555 yes
C(32) C(31) C(36) 119.8(4) 1_555 1_555 1_555 yes
C(31) C(32) C(33) 118.8(4) 1_555 1_555 1_555 yes
C(31) C(32) H(34) 120.6(4) 1_555 1_555 1_555 no
C(33) C(32) H(34) 120.6(5) 1_555 1_555 1_555 no
C(32) C(33) C(34) 121.2(5) 1_555 1_555 1_555 yes
C(32) C(33) H(35) 119.4(6) 1_555 1_555 1_555 no
C(34) C(33) H(35) 119.4(5) 1_555 1_555 1_555 no
C(33) C(34) C(35) 119.6(4) 1_555 1_555 1_555 yes
C(33) C(34) H(36) 120.2(7) 1_555 1_555 1_555 no
C(35) C(34) H(36) 120.2(7) 1_555 1_555 1_555 no
C(34) C(35) C(36) 120.4(5) 1_555 1_555 1_555 yes
C(34) C(35) H(37) 119.8(6) 1_555 1_555 1_555 no
C(36) C(35) H(37) 119.8(8) 1_555 1_555 1_555 no
C(31) C(36) C(35) 120.1(5) 1_555 1_555 1_555 yes
C(31) C(36) H(38) 119.9(4) 1_555 1_555 1_555 no
C(35) C(36) H(38) 119.9(5) 1_555 1_555 1_555 no
F(1) C(37) F(2) 107.0(4) 1_555 1_555 1_555 yes
F(1) C(37) F(3) 107.3(4) 1_555 1_555 1_555 yes
F(1) C(37) C(30) 114.1(3) 1_555 1_555 1_555 yes
F(2) C(37) F(3) 106.1(3) 1_555 1_555 1_555 yes
F(2) C(37) C(30) 109.4(3) 1_555 1_555 1_555 yes
F(3) C(37) C(30) 112.5(4) 1_555 1_555 1_555 yes
O(3) C(38) H(39) 109.5(5) 1_555 1_555 1_555 no
O(3) C(38) H(40) 109.5(5) 1_555 1_555 1_555 no
O(3) C(38) H(41) 109.5(4) 1_555 1_555 1_555 no
H(39) C(38) H(40) 109.5(4) 1_555 1_555 1_555 no
H(39) C(38) H(41) 109.5(6) 1_555 1_555 1_555 no
H(40) C(38) H(41) 109.5(6) 1_555 1_555 1_555 no

loop_
_geom_bond_atom_site_label_1
_geom_bond_atom_site_label_2
_geom_bond_distance
_geom_bond_site_symmetry_1
_geom_bond_site_symmetry_2
_geom_bond_publ_flag
Si(1) O(1) 1.719(2) 1_555 1_555 yes
Si(1) C(1) 1.855(3) 1_555 1_555 yes
Si(1) C(11) 1.878(3) 1_555 1_555 yes
Si(1) C(20) 1.889(3) 1_555 1_555 yes
F(1) C(37) 1.323(6) 1_555 1_555 yes
F(2) C(37) 1.344(5) 1_555 1_555 yes
F(3) C(37) 1.349(5) 1_555 1_555 yes
O(1) C(29) 1.333(4) 1_555 1_555 yes
O(2) C(29) 1.209(4) 1_555 1_555 yes
O(3) C(30) 1.402(5) 1_555 1_555 yes
O(3) C(38) 1.435(5) 1_555 1_555 yes
C(1) C(2) 1.523(4) 1_555 1_555 yes
C(1) C(3) 1.516(4) 1_555 1_555 yes
C(2) C(3) 1.507(4) 1_555 1_555 yes
C(2) C(4) 1.492(4) 1_555 1_555 yes
C(3) C(10) 1.504(4) 1_555 1_555 yes
C(4) C(5) 1.386(5) 1_555 1_555 yes
C(4) C(9) 1.407(5) 1_555 1_555 yes
C(5) C(6) 1.385(6) 1_555 1_555 yes
C(6) C(7) 1.374(8) 1_555 1_555 yes
C(7) C(8) 1.362(7) 1_555 1_555 yes
C(8) C(9) 1.388(5) 1_555 1_555 yes
C(11) C(12) 1.408(4) 1_555 1_555 yes
C(11) C(16) 1.420(4) 1_555 1_555 yes
C(12) C(13) 1.400(4) 1_555 1_555 yes
C(12) C(17) 1.502(4) 1_555 1_555 yes
C(13) C(14) 1.374(5) 1_555 1_555 yes
C(14) C(15) 1.397(6) 1_555 1_555 yes
C(14) C(18) 1.509(5) 1_555 1_555 yes
C(15) C(16) 1.391(5) 1_555 1_555 yes
C(16) C(19) 1.503(5) 1_555 1_555 yes
C(20) C(21) 1.421(4) 1_555 1_555 yes
C(20) C(25) 1.416(4) 1_555 1_555 yes
C(21) C(22) 1.396(5) 1_555 1_555 yes
C(21) C(26) 1.509(5) 1_555 1_555 yes
C(22) C(23) 1.368(6) 1_555 1_555 yes
C(23) C(24) 1.380(7) 1_555 1_555 yes
C(23) C(27) 1.529(5) 1_555 1_555 yes
C(24) C(25) 1.403(5) 1_555 1_555 yes
C(25) C(28) 1.507(6) 1_555 1_555 yes
C(29) C(30) 1.546(4) 1_555 1_555 yes
C(30) C(31) 1.526(4) 1_555 1_555 yes
C(30) C(37) 1.546(5) 1_555 1_555 yes
C(31) C(32) 1.395(6) 1_555 1_555 yes
C(31) C(36) 1.390(5) 1_555 1_555 yes
C(32) C(33) 1.387(6) 1_555 1_555 yes
C(33) C(34) 1.371(9) 1_555 1_555 yes
C(34) C(35) 1.38(1) 1_555 1_555 yes
C(35) C(36) 1.370(7) 1_555 1_555 yes

loop_
_geom_torsion_atom_site_label_1
_geom_torsion_atom_site_label_2
_geom_torsion_atom_site_label_3
_geom_torsion_atom_site_label_4
_geom_torsion
_geom_torsion_site_symmetry_1
_geom_torsion_site_symmetry_2
_geom_torsion_site_symmetry_3
_geom_torsion_site_symmetry_4
_geom_torsion_publ_flag
Si(1) O(1) C(29) O(2) -8.1(4) 1_555 1_555 1_555 1_555 yes
Si(1) O(1) C(29) C(30) 169.5(2) 1_555 1_555 1_555 1_555 yes
Si(1) C(1) C(2) C(3) 110.4(3) 1_555 1_555 1_555 1_555 yes
Si(1) C(1) C(2) C(4) -137.8(2) 1_555 1_555 1_555 1_555 yes
Si(1) C(1) C(3) C(2) -106.8(3) 1_555 1_555 1_555 1_555 yes
Si(1) C(1) C(3) C(10) 141.5(3) 1_555 1_555 1_555 1_555 yes
Si(1) C(11) C(12) C(13) -177.0(2) 1_555 1_555 1_555 1_555 yes
Si(1) C(11) C(12) C(17) -0.4(4) 1_555 1_555 1_555 1_555 yes
Si(1) C(11) C(16) C(15) 175.0(2) 1_555 1_555 1_555 1_555 yes
Si(1) C(11) C(16) C(19) -4.1(4) 1_555 1_555 1_555 1_555 yes
Si(1) C(20) C(21) C(22) 178.6(2) 1_555 1_555 1_555 1_555 yes
Si(1) C(20) C(21) C(26) -0.3(4) 1_555 1_555 1_555 1_555 yes
Si(1) C(20) C(25) C(24) -179.1(2) 1_555 1_555 1_555 1_555 yes
Si(1) C(20) C(25) C(28) 0.7(4) 1_555 1_555 1_555 1_555 yes
F(1) C(37) C(30) O(3) -169.4(3) 1_555 1_555 1_555 1_555 yes
F(1) C(37) C(30) C(29) 67.9(4) 1_555 1_555 1_555 1_555 yes
F(1) C(37) C(30) C(31) -51.2(4) 1_555 1_555 1_555 1_555 yes
F(2) C(37) C(30) O(3) -49.5(4) 1_555 1_555 1_555 1_555 yes
F(2) C(37) C(30) C(29) -172.3(3) 1_555 1_555 1_555 1_555 yes
F(2) C(37) C(30) C(31) 68.6(4) 1_555 1_555 1_555 1_555 yes
F(3) C(37) C(30) O(3) 68.1(4) 1_555 1_555 1_555 1_555 yes
F(3) C(37) C(30) C(29) -54.7(5) 1_555 1_555 1_555 1_555 yes
F(3) C(37) C(30) C(31) -173.8(3) 1_555 1_555 1_555 1_555 yes
O(1) Si(1) C(1) C(2) 80.3(3) 1_555 1_555 1_555 1_555 yes
O(1) Si(1) C(1) C(3) 149.5(2) 1_555 1_555 1_555 1_555 yes
O(1) Si(1) C(11) C(12) -62.2(2) 1_555 1_555 1_555 1_555 yes
O(1) Si(1) C(11) C(16) 120.6(2) 1_555 1_555 1_555 1_555 yes
O(1) Si(1) C(20) C(21) 156.5(2) 1_555 1_555 1_555 1_555 yes
O(1) Si(1) C(20) C(25) -25.5(3) 1_555 1_555 1_555 1_555 yes
O(1) C(29) C(30) O(3) 44.1(3) 1_555 1_555 1_555 1_555 yes
O(1) C(29) C(30) C(31) -74.8(3) 1_555 1_555 1_555 1_555 yes
O(1) C(29) C(30) C(37) 166.0(3) 1_555 1_555 1_555 1_555 yes
O(2) C(29) C(30) O(3) -138.2(3) 1_555 1_555 1_555 1_555 yes
O(2) C(29) C(30) C(31) 102.9(4) 1_555 1_555 1_555 1_555 yes
O(2) C(29) C(30) C(37) -16.3(5) 1_555 1_555 1_555 1_555 yes
O(3) C(30) C(31) C(32) -163.1(3) 1_555 1_555 1_555 1_555 yes
O(3) C(30) C(31) C(36) 16.2(4) 1_555 1_555 1_555 1_555 yes
C(1) Si(1) O(1) C(29) 67.6(2) 1_555 1_555 1_555 1_555 yes
C(1) Si(1) C(11) C(12) 179.9(2) 1_555 1_555 1_555 1_555 yes
C(1) Si(1) C(11) C(16) 2.6(3) 1_555 1_555 1_555 1_555 yes
C(1) Si(1) C(20) C(21) -89.6(2) 1_555 1_555 1_555 1_555 yes
C(1) Si(1) C(20) C(25) 88.4(3) 1_555 1_555 1_555 1_555 yes
C(1) C(2) C(3) C(10) 110.3(4) 1_555 1_555 1_555 1_555 yes
C(1) C(2) C(4) C(5) 171.9(3) 1_555 1_555 1_555 1_555 yes
C(1) C(2) C(4) C(9) -9.6(5) 1_555 1_555 1_555 1_555 yes
C(1) C(3) C(2) C(4) -113.0(3) 1_555 1_555 1_555 1_555 yes
C(2) C(1) Si(1) C(11) -163.2(2) 1_555 1_555 1_555 1_555 yes
C(2) C(1) Si(1) C(20) -34.8(3) 1_555 1_555 1_555 1_555 yes
C(2) C(1) C(3) C(10) -111.8(3) 1_555 1_555 1_555 1_555 yes
C(2) C(4) C(5) C(6) 178.7(4) 1_555 1_555 1_555 1_555 yes
C(2) C(4) C(9) C(8) -177.3(3) 1_555 1_555 1_555 1_555 yes
C(3) C(1) Si(1) C(11) -94.0(3) 1_555 1_555 1_555 1_555 yes
C(3) C(1) Si(1) C(20) 34.4(3) 1_555 1_555 1_555 1_555 yes
C(3) C(1) C(2) C(4) 111.8(3) 1_555 1_555 1_555 1_555 yes
C(3) C(2) C(4) C(5) -114.5(4) 1_555 1_555 1_555 1_555 yes
C(3) C(2) C(4) C(9) 64.0(4) 1_555 1_555 1_555 1_555 yes
C(4) C(2) C(3) C(10) -2.7(5) 1_555 1_555 1_555 1_555 yes
C(4) C(5) C(6) C(7) -1.1(7) 1_555 1_555 1_555 1_555 yes
C(4) C(9) C(8) C(7) -1.7(5) 1_555 1_555 1_555 1_555 yes
C(5) C(4) C(9) C(8) 1.2(5) 1_555 1_555 1_555 1_555 yes
C(5) C(6) C(7) C(8) 0.6(7) 1_555 1_555 1_555 1_555 yes
C(6) C(5) C(4) C(9) 0.2(6) 1_555 1_555 1_555 1_555 yes
C(6) C(7) C(8) C(9) 0.8(6) 1_555 1_555 1_555 1_555 yes
C(11) Si(1) O(1) C(29) -59.4(2) 1_555 1_555 1_555 1_555 yes
C(11) Si(1) C(20) C(21) 43.3(3) 1_555 1_555 1_555 1_555 yes
C(11) Si(1) C(20) C(25) -138.7(2) 1_555 1_555 1_555 1_555 yes
C(11) C(12) C(13) C(14) 1.6(5) 1_555 1_555 1_555 1_555 yes
C(11) C(16) C(15) C(14) 2.1(5) 1_555 1_555 1_555 1_555 yes
C(12) C(11) Si(1) C(20) 53.8(2) 1_555 1_555 1_555 1_555 yes
C(12) C(11) C(16) C(15) -2.2(4) 1_555 1_555 1_555 1_555 yes
C(12) C(11) C(16) C(19) 178.7(3) 1_555 1_555 1_555 1_555 yes
C(12) C(13) C(14) C(15) -1.8(5) 1_555 1_555 1_555 1_555 yes
C(12) C(13) C(14) C(18) 177.6(4) 1_555 1_555 1_555 1_555 yes
C(13) C(12) C(11) C(16) 0.4(4) 1_555 1_555 1_555 1_555 yes
C(13) C(14) C(15) C(16) -0.1(5) 1_555 1_555 1_555 1_555 yes
C(14) C(13) C(12) C(17) -175.1(3) 1_555 1_555 1_555 1_555 yes
C(14) C(15) C(16) C(19) -178.8(3) 1_555 1_555 1_555 1_555 yes
C(16) C(11) Si(1) C(20) -123.4(2) 1_555 1_555 1_555 1_555 yes
C(16) C(11) C(12) C(17) 177.0(3) 1_555 1_555 1_555 1_555 yes
C(16) C(15) C(14) C(18) -179.5(4) 1_555 1_555 1_555 1_555 yes
C(20) Si(1) O(1) C(29) -178.1(2) 1_555 1_555 1_555 1_555 yes
C(20) C(21) C(22) C(23) 2.3(5) 1_555 1_555 1_555 1_555 yes
C(20) C(25) C(24) C(23) -0.9(5) 1_555 1_555 1_555 1_555 yes
C(21) C(20) C(25) C(24) -1.2(4) 1_555 1_555 1_555 1_555 yes
C(21) C(20) C(25) C(28) 178.7(3) 1_555 1_555 1_555 1_555 yes
C(21) C(22) C(23) C(24) -4.4(5) 1_555 1_555 1_555 1_555 yes
C(21) C(22) C(23) C(27) 174.9(3) 1_555 1_555 1_555 1_555 yes
C(22) C(21) C(20) C(25) 0.5(4) 1_555 1_555 1_555 1_555 yes
C(22) C(23) C(24) C(25) 3.7(5) 1_555 1_555 1_555 1_555 yes
C(23) C(22) C(21) C(26) -178.6(3) 1_555 1_555 1_555 1_555 yes
C(23) C(24) C(25) C(28) 179.2(3) 1_555 1_555 1_555 1_555 yes
C(25) C(20) C(21) C(26) -178.4(3) 1_555 1_555 1_555 1_555 yes
C(25) C(24) C(23) C(27) -175.6(3) 1_555 1_555 1_555 1_555 yes
C(29) C(30) O(3) C(38) 53.8(4) 1_555 1_555 1_555 1_555 yes
C(29) C(30) C(31) C(32) -41.7(4) 1_555 1_555 1_555 1_555 yes
C(29) C(30) C(31) C(36) 137.6(4) 1_555 1_555 1_555 1_555 yes
C(30) C(31) C(32) C(33) 178.1(4) 1_555 1_555 1_555 1_555 yes
C(30) C(31) C(36) C(35) -178.0(4) 1_555 1_555 1_555 1_555 yes
C(31) C(30) O(3) C(38) 173.6(3) 1_555 1_555 1_555 1_555 yes
C(31) C(32) C(33) C(34) 1.3(7) 1_555 1_555 1_555 1_555 yes
C(31) C(36) C(35) C(34) -1.3(9) 1_555 1_555 1_555 1_555 yes
C(32) C(31) C(30) C(37) 77.1(4) 1_555 1_555 1_555 1_555 yes
C(32) C(31) C(36) C(35) 1.3(7) 1_555 1_555 1_555 1_555 yes
C(32) C(33) C(34) C(35) -1.3(8) 1_555 1_555 1_555 1_555 yes
C(33) C(32) C(31) C(36) -1.3(6) 1_555 1_555 1_555 1_555 yes
C(33) C(34) C(35) C(36) 1.3(9) 1_555 1_555 1_555 1_555 yes
C(36) C(31) C(30) C(37) -103.5(4) 1_555 1_555 1_555 1_555 yes
C(37) C(30) O(3) C(38) -67.3(4) 1_555 1_555 1_555 1_555 yes
